data_4112326
loop_
_publ_author_name
'Vladimir V. Grushin'
'William J. Marshall'

_publ_section_title
;
 The Fluoro Analogue of Wilkinson's Catalyst and Unexpected Ph-Cl
 Activation
;
_journal_name_full 'Journal of the American Chemical Society'
_journal_page_first 3068
_journal_page_last 3069
_journal_paper_doi 10.1021/ja049844z
_journal_volume 126
_journal_year 2004
_chemical_formula_sum 'C63 H52.5 I3 P3 Rh1.5'
_chemical_formula_weight 1437.53
_chemical_name_systematic
;
 ?
;
_space_group_IT_number 15
_symmetry_cell_setting monoclinic
_symmetry_space_group_name_Hall '-C 2yc'
_symmetry_space_group_name_H-M 'C 1 2/c 1'
_atom_sites_solution_hydrogens geom
_atom_sites_solution_primary direct
_atom_sites_solution_secondary difmap
_audit_creation_method SHELXL-97
_cell_angle_alpha 90.00
_cell_angle_beta 124.242(2)
_cell_angle_gamma 90.00
_cell_formula_units_Z 8
_cell_length_a 38.807(4)
_cell_length_b 14.6424(14)
_cell_length_c 23.566(2)
_cell_measurement_temperature 293(2)
_cell_volume 11069.8(18)
_computing_cell_refinement 'Bruker XSCANS'
_computing_data_collection 'Bruker XSCANS'
_computing_data_reduction 'Bruker SHELXTL'
_computing_molecular_graphics 'Bruker SHELXTL'
_computing_publication_material 'Bruker SHELXTL'
_computing_structure_refinement 'SHELXL-97 (Sheldrick, 1997)'
_computing_structure_solution 'SHELXS-97 (Sheldrick, 1990)'
_diffrn_ambient_temperature 293(2)
_diffrn_measured_fraction_theta_full 0.906
_diffrn_measured_fraction_theta_max 0.906
_diffrn_measurement_device_type 'Bruker P4'
_diffrn_measurement_method '\w scans'
_diffrn_radiation_monochromator graphite
_diffrn_radiation_source 'fine-focus sealed tube'
_diffrn_radiation_type MoK\a
_diffrn_radiation_wavelength 0.71073
_diffrn_reflns_av_R_equivalents 0.0226
_diffrn_reflns_av_sigmaI/netI 0.0324
_diffrn_reflns_limit_h_max 50
_diffrn_reflns_limit_h_min -28
_diffrn_reflns_limit_k_max 18
_diffrn_reflns_limit_k_min -18
_diffrn_reflns_limit_l_max 30
_diffrn_reflns_limit_l_min -29
_diffrn_reflns_number 26623
_diffrn_reflns_theta_full 28.26
_diffrn_reflns_theta_max 28.26
_diffrn_reflns_theta_min 1.53
_exptl_absorpt_coefficient_mu 2.252
_exptl_absorpt_correction_type none
_exptl_crystal_colour dk.red
_exptl_crystal_density_diffrn 1.725
_exptl_crystal_density_meas multirun
_exptl_crystal_description prism
_exptl_crystal_F_000 5616
_exptl_crystal_size_max .14
_exptl_crystal_size_mid .38
_exptl_crystal_size_min .42
_refine_diff_density_max 1.221
_refine_diff_density_min -0.587
_refine_diff_density_rms 0.095
_refine_ls_extinction_method none
_refine_ls_goodness_of_fit_ref 1.023
_refine_ls_hydrogen_treatment mixed
_refine_ls_matrix_type full
_refine_ls_number_parameters 637
_refine_ls_number_reflns 12416
_refine_ls_number_restraints 0
_refine_ls_restrained_S_all 1.023
_refine_ls_R_factor_all 0.0395
_refine_ls_R_factor_gt 0.0277
_refine_ls_shift/su_max 0.006
_refine_ls_shift/su_mean 0.001
_refine_ls_structure_factor_coef Fsqd
_refine_ls_weighting_details 'calc w=1/[\s^2^(Fo^2^)+(0.0326P)^2^+5.9894P] where P=(Fo^2^+2Fc^2^)/3'
_refine_ls_weighting_scheme calc
_refine_ls_wR_factor_gt 0.0647
_refine_ls_wR_factor_ref 0.0705
_reflns_number_gt 10040
_reflns_number_total 12416
_reflns_threshold_expression >2sigma(I)
_cod_data_source_file ja049844zsi20040115_093707.cif
_cod_data_source_block 03338
_cod_original_formula_sum 'C63 H52.50 I3 P3 Rh1.50'
_cod_database_code 4112326

loop_
_symmetry_equiv_pos_as_xyz
'x, y, z'
'-x, y, -z+1/2'
'x+1/2, y+1/2, z'
'-x+1/2, y+1/2, -z+1/2'
'-x, -y, -z'
'x, -y, z-1/2'
'-x+1/2, -y+1/2, -z'
'x+1/2, -y+1/2, z-1/2'

loop_
_atom_site_label
_atom_site_type_symbol
_atom_site_fract_x
_atom_site_fract_y
_atom_site_fract_z
_atom_site_U_iso_or_equiv
_atom_site_adp_type
_atom_site_occupancy
_atom_site_symmetry_multiplicity
_atom_site_calc_flag
_atom_site_refinement_flags
I1 I 0.249926(5) 0.519258(12) 0.705319(9) 0.02482(5) Uani 1 1 d .
I2 I 0.411332(5) 0.510669(12) 0.811141(9) 0.02506(5) Uani 1 1 d .
Rh1 Rh 0.330154(6) 0.492778(13) 0.755287(10) 0.01762(5) Uani 1 1 d .
P1 P 0.34020(2) 0.50228(4) 0.86491(4) 0.01982(14) Uani 1 1 d .
P2 P 0.32076(2) 0.50197(4) 0.64673(4) 0.01987(14) Uani 1 1 d .
C1 C 0.32759(8) 0.35507(17) 0.75073(14) 0.0224(6) Uani 1 1 d .
C2 C 0.29174(9) 0.31052(18) 0.69857(15) 0.0275(6) Uani 1 1 d .
H2A H 0.2692 0.3445 0.6646 0.033 Uiso 1 1 calc R
C3 C 0.28947(10) 0.21595(19) 0.69714(17) 0.0368(7) Uani 1 1 d .
H3A H 0.2651 0.1871 0.6629 0.044 Uiso 1 1 calc R
C4 C 0.32311(10) 0.1640(2) 0.74617(17) 0.0412(8) Uani 1 1 d .
H4A H 0.3216 0.1006 0.7449 0.049 Uiso 1 1 calc R
C5 C 0.35894(10) 0.20802(19) 0.79687(17) 0.0383(8) Uani 1 1 d .
H5A H 0.3819 0.1737 0.8294 0.046 Uiso 1 1 calc R
C6 C 0.36125(9) 0.30271(18) 0.80005(15) 0.0286(6) Uani 1 1 d .
H6A H 0.3854 0.3312 0.8353 0.034 Uiso 1 1 calc R
C7 C 0.30206(8) 0.43718(18) 0.87090(13) 0.0222(6) Uani 1 1 d .
C8 C 0.29733(9) 0.34348(19) 0.85603(14) 0.0290(6) Uani 1 1 d .
H8A H 0.3147 0.3149 0.8461 0.035 Uiso 1 1 calc R
C9 C 0.26743(9) 0.2932(2) 0.85596(15) 0.0366(7) Uani 1 1 d .
H9A H 0.2649 0.2310 0.8464 0.044 Uiso 1 1 calc R
C10 C 0.24124(10) 0.3348(2) 0.86997(17) 0.0457(9) Uani 1 1 d .
H10A H 0.2210 0.3006 0.8699 0.055 Uiso 1 1 calc R
C11 C 0.24484(10) 0.4273(2) 0.88414(17) 0.0444(8) Uani 1 1 d .
H11A H 0.2270 0.4552 0.8934 0.053 Uiso 1 1 calc R
C12 C 0.27514(9) 0.4786(2) 0.88453(15) 0.0309(7) Uani 1 1 d .
H12A H 0.2774 0.5409 0.8939 0.037 Uiso 1 1 calc R
C13 C 0.39059(8) 0.47027(18) 0.94285(14) 0.0234(6) Uani 1 1 d .
C14 C 0.39660(9) 0.3884(2) 0.97670(16) 0.0420(8) Uani 1 1 d .
H14A H 0.3745 0.3479 0.9606 0.050 Uiso 1 1 calc R
C15 C 0.43566(11) 0.3665(2) 1.03484(19) 0.0582(11) Uani 1 1 d .
H15A H 0.4393 0.3113 1.0571 0.070 Uiso 1 1 calc R
C16 C 0.46872(10) 0.4247(2) 1.05982(17) 0.0458(9) Uani 1 1 d .
H16A H 0.4946 0.4096 1.0990 0.055 Uiso 1 1 calc R
C17 C 0.46329(9) 0.5059(2) 1.02636(16) 0.0364(8) Uani 1 1 d .
H17A H 0.4858 0.5453 1.0425 0.044 Uiso 1 1 calc R
C18 C 0.42473(9) 0.5296(2) 0.96895(15) 0.0315(7) Uani 1 1 d .
H18A H 0.4214 0.5853 0.9474 0.038 Uiso 1 1 calc R
C19 C 0.33464(8) 0.62083(18) 0.88333(14) 0.0247(6) Uani 1 1 d .
C20 C 0.34610(10) 0.6462(2) 0.94888(15) 0.0379(8) Uani 1 1 d .
H20A H 0.3576 0.6031 0.9840 0.045 Uiso 1 1 calc R
C21 C 0.34040(11) 0.7355(2) 0.96192(17) 0.0442(8) Uani 1 1 d .
H21A H 0.3480 0.7518 1.0057 0.053 Uiso 1 1 calc R
C22 C 0.32360(9) 0.8003(2) 0.91057(17) 0.0375(8) Uani 1 1 d .
H22A H 0.3197 0.8598 0.9196 0.045 Uiso 1 1 calc R
C23 C 0.31269(9) 0.77662(18) 0.84604(16) 0.0318(7) Uani 1 1 d .
H23A H 0.3016 0.8203 0.8114 0.038 Uiso 1 1 calc R
C24 C 0.31828(8) 0.68707(18) 0.83259(15) 0.0258(6) Uani 1 1 d .
H24A H 0.3109 0.6716 0.7888 0.031 Uiso 1 1 calc R
C25 C 0.27220(8) 0.46344(18) 0.56827(13) 0.0226(6) Uani 1 1 d .
C26 C 0.27113(9) 0.38939(19) 0.53019(15) 0.0333(7) Uani 1 1 d .
H26A H 0.2957 0.3593 0.5438 0.040 Uiso 1 1 calc R
C27 C 0.23350(10) 0.3598(2) 0.47180(15) 0.0389(8) Uani 1 1 d .
H27A H 0.2332 0.3107 0.4465 0.047 Uiso 1 1 calc R
C28 C 0.19681(9) 0.4035(2) 0.45164(16) 0.0372(8) Uani 1 1 d .
H28A H 0.1717 0.3830 0.4133 0.045 Uiso 1 1 calc R
C29 C 0.19722(9) 0.4774(2) 0.48820(15) 0.0343(7) Uani 1 1 d .
H29A H 0.1724 0.5068 0.4743 0.041 Uiso 1 1 calc R
C30 C 0.23432(9) 0.50796(19) 0.54540(15) 0.0284(6) Uani 1 1 d .
H30A H 0.2343 0.5587 0.5692 0.034 Uiso 1 1 calc R
C31 C 0.36125(8) 0.44373(19) 0.64303(14) 0.0257(6) Uani 1 1 d .
C32 C 0.36842(9) 0.3502(2) 0.65858(15) 0.0329(7) Uani 1 1 d .
H32A H 0.3519 0.3181 0.6689 0.039 Uiso 1 1 calc R
C33 C 0.39976(10) 0.3055(2) 0.65860(17) 0.0442(8) Uani 1 1 d .
H33A H 0.4043 0.2435 0.6688 0.053 Uiso 1 1 calc R
C34 C 0.42427(11) 0.3533(3) 0.64331(19) 0.0550(10) Uani 1 1 d .
H34A H 0.4453 0.3231 0.6432 0.066 Uiso 1 1 calc R
C35 C 0.41783(11) 0.4451(3) 0.62823(19) 0.0506(9) Uani 1 1 d .
H35A H 0.4346 0.4766 0.6181 0.061 Uiso 1 1 calc R
C36 C 0.38645(9) 0.4908(2) 0.62809(16) 0.0341(7) Uani 1 1 d .
H36A H 0.3822 0.5529 0.6180 0.041 Uiso 1 1 calc R
C37 C 0.32477(8) 0.62132(17) 0.62767(14) 0.0238(6) Uani 1 1 d .
C38 C 0.30750(10) 0.6499(2) 0.56052(15) 0.0371(7) Uani 1 1 d .
H38A H 0.2909 0.6102 0.5242 0.044 Uiso 1 1 calc R
C39 C 0.31502(11) 0.7378(2) 0.54754(17) 0.0438(8) Uani 1 1 d .
H39A H 0.3034 0.7564 0.5025 0.053 Uiso 1 1 calc R
C40 C 0.33940(10) 0.7973(2) 0.60050(17) 0.0377(8) Uani 1 1 d .
H40A H 0.3448 0.8554 0.5914 0.045 Uiso 1 1 calc R
C41 C 0.35583(9) 0.77073(18) 0.66707(16) 0.0296(7) Uani 1 1 d .
H41A H 0.3720 0.8113 0.7030 0.036 Uiso 1 1 calc R
C42 C 0.34833(8) 0.68348(17) 0.68074(15) 0.0253(6) Uani 1 1 d .
H42A H 0.3592 0.6663 0.7258 0.030 Uiso 1 1 calc R
I3 I -0.080250(5) 0.473720(13) 0.180829(10) 0.03015(6) Uani 1 1 d .
Rh2 Rh 0.0000 0.514389(19) 0.2500 0.02099(7) Uani 1 2 d S
P3 P 0.00313(2) 0.51154(5) 0.35404(4) 0.02354(15) Uani 1 1 d .
C43 C 0.0000 0.6528(2) 0.2500 0.0239(8) Uani 1 2 d S
C44 C 0.03400(8) 0.70151(18) 0.26093(15) 0.0286(6) Uani 1 1 d .
H44A H 0.0570 0.6702 0.2680 0.034 Uiso 1 1 calc R
C45 C 0.03403(10) 0.7965(2) 0.26136(16) 0.0364(7) Uani 1 1 d .
H45A H 0.0572 0.8280 0.2694 0.044 Uiso 1 1 calc R
C46 C 0.0000 0.8448(3) 0.2500 0.0402(11) Uani 1 2 d S
H46A H 0.0000 0.9083 0.2500 0.048 Uiso 1 2 calc SR
C47 C 0.05377(8) 0.54148(19) 0.43228(14) 0.0258(6) Uani 1 1 d .
C48 C 0.07413(8) 0.62018(18) 0.43182(15) 0.0275(6) Uani 1 1 d .
H48A H 0.0620 0.6555 0.3922 0.033 Uiso 1 1 calc R
C49 C 0.11220(9) 0.6459(2) 0.48992(16) 0.0340(7) Uani 1 1 d .
H49A H 0.1252 0.6989 0.4893 0.041 Uiso 1 1 calc R
C50 C 0.13104(9) 0.5931(2) 0.54875(16) 0.0412(8) Uani 1 1 d .
H50A H 0.1565 0.6103 0.5878 0.049 Uiso 1 1 calc R
C51 C 0.11144(10) 0.5146(2) 0.54850(17) 0.0446(9) Uani 1 1 d .
H51A H 0.1243 0.4781 0.5876 0.054 Uiso 1 1 calc R
C52 C 0.07303(9) 0.4887(2) 0.49158(16) 0.0371(7) Uani 1 1 d .
H52A H 0.0601 0.4360 0.4930 0.044 Uiso 1 1 calc R
C53 C -0.03323(8) 0.58714(18) 0.35820(14) 0.0261(6) Uani 1 1 d .
C54 C -0.07428(9) 0.5601(2) 0.32993(15) 0.0351(7) Uani 1 1 d .
H54A H -0.0832 0.5027 0.3099 0.042 Uiso 1 1 calc R
C55 C -0.10187(10) 0.6187(2) 0.33165(17) 0.0437(8) Uani 1 1 d .
H55A H -0.1293 0.6003 0.3124 0.052 Uiso 1 1 calc R
C56 C -0.08902(10) 0.7039(2) 0.36170(17) 0.0449(9) Uani 1 1 d .
H56A H -0.1075 0.7427 0.3631 0.054 Uiso 1 1 calc R
C57 C -0.04875(10) 0.7304(2) 0.38941(18) 0.0444(8) Uani 1 1 d .
H57A H -0.0399 0.7877 0.4097 0.053 Uiso 1 1 calc R
C58 C -0.02109(10) 0.67351(19) 0.38767(16) 0.0344(7) Uani 1 1 d .
H58A H 0.0061 0.6931 0.4065 0.041 Uiso 1 1 calc R
C59 C -0.00947(8) 0.39975(18) 0.37224(15) 0.0278(6) Uani 1 1 d .
C60 C -0.02034(9) 0.3907(2) 0.41938(15) 0.0344(7) Uani 1 1 d .
H60A H -0.0208 0.4418 0.4423 0.041 Uiso 1 1 calc R
C61 C -0.03037(10) 0.3056(2) 0.43193(17) 0.0422(8) Uani 1 1 d .
H61A H -0.0377 0.3000 0.4631 0.051 Uiso 1 1 calc R
C62 C -0.02953(10) 0.2292(2) 0.39869(18) 0.0452(9) Uani 1 1 d .
H62A H -0.0360 0.1723 0.4078 0.054 Uiso 1 1 calc R
C63 C -0.01908(10) 0.2371(2) 0.35184(19) 0.0459(9) Uani 1 1 d .
H63A H -0.0190 0.1856 0.3288 0.055 Uiso 1 1 calc R
C64 C -0.00867(9) 0.32216(19) 0.33901(16) 0.0355(7) Uani 1 1 d .
H64A H -0.0011 0.3270 0.3080 0.043 Uiso 1 1 calc R

loop_
_atom_site_aniso_label
_atom_site_aniso_U_11
_atom_site_aniso_U_22
_atom_site_aniso_U_33
_atom_site_aniso_U_23
_atom_site_aniso_U_13
_atom_site_aniso_U_12
I1 0.01893(9) 0.02732(10) 0.02525(10) 0.00061(7) 0.01063(8) 0.00120(7)
I2 0.01881(9) 0.02902(10) 0.02474(10) 0.00119(7) 0.01067(8) -0.00182(7)
Rh1 0.01650(10) 0.01610(10) 0.01967(11) -0.00045(8) 0.00983(9) -0.00098(7)
P1 0.0208(3) 0.0177(3) 0.0216(4) -0.0004(3) 0.0123(3) -0.0007(3)
P2 0.0200(3) 0.0191(3) 0.0209(4) -0.0006(3) 0.0117(3) -0.0003(3)
C1 0.0284(14) 0.0149(12) 0.0333(16) -0.0011(10) 0.0231(13) -0.0016(10)
C2 0.0280(15) 0.0245(14) 0.0336(16) -0.0020(12) 0.0196(13) -0.0014(12)
C3 0.0386(17) 0.0256(15) 0.049(2) -0.0123(14) 0.0263(16) -0.0114(13)
C4 0.0469(19) 0.0158(14) 0.065(2) 0.0000(14) 0.0342(19) 0.0000(13)
C5 0.0362(17) 0.0237(15) 0.054(2) 0.0063(14) 0.0244(17) 0.0046(13)
C6 0.0293(15) 0.0227(13) 0.0361(17) -0.0010(12) 0.0198(14) -0.0009(12)
C7 0.0205(13) 0.0270(14) 0.0177(13) 0.0032(11) 0.0098(11) -0.0006(11)
C8 0.0292(15) 0.0320(15) 0.0265(16) -0.0032(12) 0.0161(13) -0.0068(12)
C9 0.0398(18) 0.0354(17) 0.0348(18) -0.0057(14) 0.0212(15) -0.0167(14)
C10 0.0345(18) 0.060(2) 0.048(2) -0.0042(18) 0.0267(17) -0.0174(16)
C11 0.0331(17) 0.065(2) 0.046(2) 0.0035(18) 0.0292(17) 0.0029(16)
C12 0.0304(16) 0.0364(16) 0.0299(17) 0.0028(13) 0.0193(14) 0.0025(13)
C13 0.0213(13) 0.0242(13) 0.0228(14) -0.0028(11) 0.0113(12) 0.0013(11)
C14 0.0293(16) 0.0246(15) 0.044(2) 0.0023(14) 0.0040(15) -0.0031(13)
C15 0.040(2) 0.0284(17) 0.062(3) 0.0111(16) 0.0017(18) 0.0056(15)
C16 0.0242(16) 0.0408(19) 0.045(2) -0.0071(16) 0.0028(15) 0.0086(14)
C17 0.0233(15) 0.052(2) 0.0330(18) -0.0131(15) 0.0152(14) -0.0098(14)
C18 0.0317(16) 0.0380(16) 0.0258(16) -0.0075(13) 0.0169(14) -0.0098(13)
C19 0.0254(14) 0.0215(13) 0.0297(16) -0.0028(11) 0.0169(13) -0.0007(11)
C20 0.0482(19) 0.0304(16) 0.0286(17) -0.0014(13) 0.0177(15) 0.0087(14)
C21 0.056(2) 0.0391(18) 0.0342(18) -0.0081(15) 0.0238(17) 0.0072(16)
C22 0.0383(18) 0.0238(15) 0.048(2) -0.0098(14) 0.0230(16) -0.0003(13)
C23 0.0298(15) 0.0207(14) 0.0436(19) 0.0038(13) 0.0199(15) 0.0030(12)
C24 0.0234(14) 0.0238(14) 0.0314(16) -0.0034(12) 0.0161(13) -0.0025(11)
C25 0.0194(13) 0.0225(13) 0.0222(14) 0.0010(11) 0.0094(12) -0.0025(10)
C26 0.0333(16) 0.0288(15) 0.0304(17) -0.0020(13) 0.0133(14) 0.0043(13)
C27 0.0435(19) 0.0298(16) 0.0272(17) -0.0036(13) 0.0101(15) -0.0010(14)
C28 0.0324(17) 0.0334(16) 0.0276(17) 0.0039(13) 0.0058(14) -0.0067(14)
C29 0.0241(15) 0.0413(18) 0.0301(17) 0.0140(14) 0.0108(14) 0.0027(13)
C30 0.0276(15) 0.0331(15) 0.0242(15) 0.0059(12) 0.0144(13) 0.0055(12)
C31 0.0239(14) 0.0304(15) 0.0230(15) -0.0045(12) 0.0133(12) 0.0018(11)
C32 0.0355(17) 0.0323(16) 0.0323(17) 0.0008(13) 0.0200(14) 0.0061(13)
C33 0.0421(19) 0.0445(19) 0.043(2) -0.0036(16) 0.0223(17) 0.0138(16)
C34 0.0386(19) 0.071(3) 0.061(3) -0.014(2) 0.0313(19) 0.0138(19)
C35 0.042(2) 0.069(3) 0.058(2) -0.007(2) 0.0391(19) -0.0024(18)
C36 0.0324(16) 0.0389(17) 0.0380(18) -0.0072(14) 0.0240(15) -0.0028(13)
C37 0.0255(14) 0.0220(13) 0.0283(15) 0.0022(11) 0.0178(13) 0.0010(11)
C38 0.0470(19) 0.0340(16) 0.0269(17) 0.0018(13) 0.0188(15) -0.0079(14)
C39 0.057(2) 0.0402(18) 0.0364(19) 0.0114(15) 0.0276(17) -0.0056(16)
C40 0.0420(18) 0.0238(15) 0.055(2) 0.0055(14) 0.0318(17) -0.0042(13)
C41 0.0275(15) 0.0205(13) 0.0422(18) -0.0016(12) 0.0204(14) -0.0015(11)
C42 0.0259(14) 0.0229(13) 0.0290(16) 0.0018(11) 0.0165(13) 0.0012(11)
I3 0.02022(9) 0.03342(11) 0.03015(11) 0.00238(8) 0.01013(8) -0.00414(7)
Rh2 0.01726(14) 0.01952(14) 0.02348(16) 0.000 0.00981(13) 0.000
P3 0.0222(3) 0.0218(3) 0.0253(4) 0.0019(3) 0.0126(3) 0.0003(3)
C43 0.0244(19) 0.0214(18) 0.024(2) 0.000 0.0122(17) 0.000
C44 0.0270(15) 0.0260(14) 0.0320(16) -0.0007(12) 0.0161(13) -0.0006(11)
C45 0.0390(18) 0.0292(16) 0.0415(19) -0.0011(14) 0.0229(16) -0.0092(13)
C46 0.049(3) 0.021(2) 0.046(3) 0.000 0.024(2) 0.000
C47 0.0230(14) 0.0275(14) 0.0266(15) -0.0025(12) 0.0137(12) 0.0004(11)
C48 0.0310(15) 0.0264(14) 0.0267(15) -0.0025(12) 0.0171(13) 0.0008(12)
C49 0.0307(16) 0.0329(16) 0.0399(19) -0.0091(14) 0.0209(15) -0.0035(13)
C50 0.0235(15) 0.057(2) 0.0331(18) -0.0092(16) 0.0096(14) 0.0006(15)
C51 0.0332(18) 0.061(2) 0.0264(17) 0.0092(15) 0.0085(15) 0.0035(16)
C52 0.0300(16) 0.0408(18) 0.0354(18) 0.0080(14) 0.0154(15) 0.0004(13)
C53 0.0277(15) 0.0275(14) 0.0270(15) 0.0050(12) 0.0177(13) 0.0042(12)
C54 0.0288(16) 0.0429(18) 0.0341(17) 0.0061(14) 0.0182(14) 0.0049(14)
C55 0.0283(16) 0.064(2) 0.043(2) 0.0153(17) 0.0227(16) 0.0104(16)
C56 0.0403(19) 0.055(2) 0.050(2) 0.0110(17) 0.0319(18) 0.0187(17)
C57 0.053(2) 0.0340(17) 0.054(2) 0.0003(15) 0.0341(19) 0.0109(15)
C58 0.0347(17) 0.0308(16) 0.0434(19) 0.0017(14) 0.0254(15) 0.0030(13)
C59 0.0224(14) 0.0224(13) 0.0319(16) 0.0042(12) 0.0111(13) -0.0004(11)
C60 0.0385(17) 0.0311(15) 0.0315(17) 0.0041(13) 0.0183(15) -0.0047(13)
C61 0.0371(18) 0.0448(19) 0.0400(19) 0.0118(15) 0.0189(16) -0.0052(15)
C62 0.0343(18) 0.0301(17) 0.060(2) 0.0180(16) 0.0195(17) 0.0000(14)
C63 0.0374(19) 0.0253(16) 0.065(2) 0.0021(16) 0.0227(18) 0.0043(14)
C64 0.0332(16) 0.0282(15) 0.046(2) 0.0009(14) 0.0230(16) 0.0014(13)

loop_
_atom_type_symbol
_atom_type_description
_atom_type_scat_dispersion_real
_atom_type_scat_dispersion_imag
_atom_type_scat_source
C C 0.0033 0.0016 'International Tables Vol C Tables 4.2.6.8 and 6.1.1.4'
H H 0.0000 0.0000 'International Tables Vol C Tables 4.2.6.8 and 6.1.1.4'
I I -0.4742 1.8119 'International Tables Vol C Tables 4.2.6.8 and 6.1.1.4'
P P 0.1023 0.0942 'International Tables Vol C Tables 4.2.6.8 and 6.1.1.4'
Rh Rh -1.1178 0.9187 'International Tables Vol C Tables 4.2.6.8 and 6.1.1.4'

loop_
_geom_angle_atom_site_label_1
_geom_angle_atom_site_label_2
_geom_angle_atom_site_label_3
_geom_angle
_geom_angle_site_symmetry_1
_geom_angle_site_symmetry_3
C1 Rh1 P2 91.50(8) . .
C1 Rh1 P1 95.10(8) . .
P2 Rh1 P1 173.40(2) . .
C1 Rh1 I2 97.70(7) . .
P2 Rh1 I2 87.058(18) . .
P1 Rh1 I2 91.835(18) . .
C1 Rh1 I1 96.40(7) . .
P2 Rh1 I1 94.740(18) . .
P1 Rh1 I1 84.754(18) . .
I2 Rh1 I1 165.732(11) . .
C19 P1 C7 105.49(12) . .
C19 P1 C13 101.89(12) . .
C7 P1 C13 104.00(12) . .
C19 P1 Rh1 110.01(9) . .
C7 P1 Rh1 113.93(9) . .
C13 P1 Rh1 120.01(9) . .
C37 P2 C31 103.82(12) . .
C37 P2 C25 103.12(12) . .
C31 P2 C25 103.35(12) . .
C37 P2 Rh1 109.58(9) . .
C31 P2 Rh1 114.12(9) . .
C25 P2 Rh1 121.06(9) . .
C6 C1 C2 118.7(2) . .
C6 C1 Rh1 120.72(19) . .
C2 C1 Rh1 120.57(19) . .
C3 C2 C1 120.4(3) . .
C2 C3 C4 120.7(3) . .
C5 C4 C3 118.9(3) . .
C4 C5 C6 121.1(3) . .
C5 C6 C1 120.2(3) . .
C12 C7 C8 118.3(3) . .
C12 C7 P1 122.3(2) . .
C8 C7 P1 119.2(2) . .
C9 C8 C7 121.1(3) . .
C10 C9 C8 120.0(3) . .
C9 C10 C11 120.2(3) . .
C10 C11 C12 120.1(3) . .
C11 C12 C7 120.2(3) . .
C14 C13 C18 118.1(3) . .
C14 C13 P1 122.4(2) . .
C18 C13 P1 119.4(2) . .
C13 C14 C15 120.2(3) . .
C16 C15 C14 121.2(3) . .
C15 C16 C17 119.2(3) . .
C16 C17 C18 120.6(3) . .
C17 C18 C13 120.6(3) . .
C24 C19 C20 118.3(3) . .
C24 C19 P1 121.1(2) . .
C20 C19 P1 120.5(2) . .
C21 C20 C19 120.3(3) . .
C22 C21 C20 120.6(3) . .
C23 C22 C21 119.8(3) . .
C22 C23 C24 119.9(3) . .
C19 C24 C23 121.1(3) . .
C26 C25 C30 117.8(3) . .
C26 C25 P2 122.0(2) . .
C30 C25 P2 120.1(2) . .
C25 C26 C27 120.8(3) . .
C28 C27 C26 120.0(3) . .
C29 C28 C27 120.2(3) . .
C28 C29 C30 120.2(3) . .
C29 C30 C25 120.9(3) . .
C36 C31 C32 118.9(3) . .
C36 C31 P2 121.6(2) . .
C32 C31 P2 119.4(2) . .
C33 C32 C31 120.5(3) . .
C34 C33 C32 119.6(3) . .
C33 C34 C35 120.7(3) . .
C34 C35 C36 120.2(3) . .
C35 C36 C31 120.0(3) . .
C38 C37 C42 118.5(3) . .
C38 C37 P2 120.8(2) . .
C42 C37 P2 120.4(2) . .
C37 C38 C39 120.1(3) . .
C40 C39 C38 120.7(3) . .
C39 C40 C41 119.8(3) . .
C40 C41 C42 120.1(3) . .
C41 C42 C37 120.7(3) . .
C43 Rh2 P3 91.000(18) . 2
C43 Rh2 P3 91.000(17) . .
P3 Rh2 P3 178.00(4) 2 .
C43 Rh2 I3 103.009(8) . 2
P3 Rh2 I3 89.468(18) 2 2
P3 Rh2 I3 90.079(18) . 2
C43 Rh2 I3 103.009(7) . .
P3 Rh2 I3 90.080(18) 2 .
P3 Rh2 I3 89.473(18) . .
I3 Rh2 I3 153.982(15) 2 .
C59 P3 C47 104.75(13) . .
C59 P3 C53 102.25(13) . .
C47 P3 C53 102.86(13) . .
C59 P3 Rh2 113.03(10) . .
C47 P3 Rh2 115.73(10) . .
C53 P3 Rh2 116.57(9) . .
C44 C43 C44 118.2(3) . 2
C44 C43 Rh2 120.88(17) . .
C44 C43 Rh2 120.88(17) 2 .
C43 C44 C45 120.8(3) . .
C46 C45 C44 120.8(3) . .
C45 C46 C45 118.6(4) 2 .
C52 C47 C48 118.6(3) . .
C52 C47 P3 122.8(2) . .
C48 C47 P3 118.6(2) . .
C49 C48 C47 120.5(3) . .
C50 C49 C48 120.4(3) . .
C51 C50 C49 118.9(3) . .
C50 C51 C52 121.6(3) . .
C51 C52 C47 119.9(3) . .
C58 C53 C54 118.1(3) . .
C58 C53 P3 121.3(2) . .
C54 C53 P3 120.6(2) . .
C55 C54 C53 120.2(3) . .
C56 C55 C54 120.7(3) . .
C57 C56 C55 119.2(3) . .
C56 C57 C58 120.9(3) . .
C57 C58 C53 120.9(3) . .
C64 C59 C60 118.8(3) . .
C64 C59 P3 120.4(2) . .
C60 C59 P3 120.8(2) . .
C61 C60 C59 120.0(3) . .
C62 C61 C60 120.6(3) . .
C63 C62 C61 120.0(3) . .
C62 C63 C64 120.0(3) . .
C59 C64 C63 120.5(3) . .

loop_
_geom_bond_atom_site_label_1
_geom_bond_atom_site_label_2
_geom_bond_distance
_geom_bond_site_symmetry_2
I1 Rh1 2.6654(4) .
I2 Rh1 2.6569(4) .
Rh1 C1 2.019(3) .
Rh1 P2 2.3761(8) .
Rh1 P1 2.3900(8) .
P1 C19 1.831(3) .
P1 C7 1.831(3) .
P1 C13 1.837(3) .
P2 C37 1.833(3) .
P2 C31 1.833(3) .
P2 C25 1.835(3) .
C1 C6 1.392(4) .
C1 C2 1.396(4) .
C2 C3 1.387(4) .
C3 C4 1.386(4) .
C4 C5 1.381(4) .
C5 C6 1.389(4) .
C7 C12 1.393(4) .
C7 C8 1.402(4) .
C8 C9 1.373(4) .
C9 C10 1.375(4) .
C10 C11 1.383(5) .
C11 C12 1.391(4) .
C13 C14 1.386(4) .
C13 C18 1.404(4) .
C14 C15 1.393(4) .
C15 C16 1.367(5) .
C16 C17 1.376(5) .
C17 C18 1.383(4) .
C19 C24 1.385(4) .
C19 C20 1.396(4) .
C20 C21 1.390(4) .
C21 C22 1.379(4) .
C22 C23 1.374(4) .
C23 C24 1.394(4) .
C25 C26 1.393(4) .
C25 C30 1.409(4) .
C26 C27 1.397(4) .
C27 C28 1.379(4) .
C28 C29 1.378(4) .
C29 C30 1.381(4) .
C31 C36 1.394(4) .
C31 C32 1.405(4) .
C32 C33 1.381(4) .
C33 C34 1.382(5) .
C34 C35 1.378(5) .
C35 C36 1.388(4) .
C37 C38 1.391(4) .
C37 C42 1.393(4) .
C38 C39 1.391(4) .
C39 C40 1.372(4) .
C40 C41 1.376(4) .
C41 C42 1.388(4) .
I3 Rh2 2.6453(3) .
Rh2 C43 2.026(4) .
Rh2 P3 2.3860(8) 2
Rh2 P3 2.3860(8) .
Rh2 I3 2.6452(3) 2
P3 C59 1.827(3) .
P3 C47 1.837(3) .
P3 C53 1.839(3) .
C43 C44 1.391(3) .
C43 C44 1.391(3) 2
C44 C45 1.391(4) .
C45 C46 1.385(4) .
C46 C45 1.385(4) 2
C47 C52 1.391(4) .
C47 C48 1.401(4) .
C48 C49 1.387(4) .
C49 C50 1.383(4) .
C50 C51 1.376(5) .
C51 C52 1.384(4) .
C53 C58 1.391(4) .
C53 C54 1.394(4) .
C54 C55 1.390(4) .
C55 C56 1.382(5) .
C56 C57 1.368(4) .
C57 C58 1.378(4) .
C59 C64 1.390(4) .
C59 C60 1.399(4) .
C60 C61 1.387(4) .
C61 C62 1.376(5) .
C62 C63 1.379(5) .
C63 C64 1.394(4) .

loop_
_geom_torsion_atom_site_label_1
_geom_torsion_atom_site_label_2
_geom_torsion_atom_site_label_3
_geom_torsion_atom_site_label_4
_geom_torsion
_geom_torsion_site_symmetry_1
_geom_torsion_site_symmetry_4
C1 Rh1 P1 C19 -169.47(12) . .
P2 Rh1 P1 C19 12.4(2) . .
I2 Rh1 P1 C19 92.63(9) . .
I1 Rh1 P1 C19 -73.49(9) . .
C1 Rh1 P1 C7 -51.27(12) . .
P2 Rh1 P1 C7 130.6(2) . .
I2 Rh1 P1 C7 -149.17(9) . .
I1 Rh1 P1 C7 44.71(9) . .
C1 Rh1 P1 C13 72.93(12) . .
P2 Rh1 P1 C13 -105.2(2) . .
I2 Rh1 P1 C13 -24.98(10) . .
I1 Rh1 P1 C13 168.91(10) . .
C1 Rh1 P2 C37 -175.62(11) . .
P1 Rh1 P2 C37 2.5(2) . .
I2 Rh1 P2 C37 -77.98(9) . .
I1 Rh1 P2 C37 87.83(9) . .
C1 Rh1 P2 C31 -59.71(12) . .
P1 Rh1 P2 C31 118.4(2) . .
I2 Rh1 P2 C31 37.93(10) . .
I1 Rh1 P2 C31 -156.26(10) . .
C1 Rh1 P2 C25 64.69(12) . .
P1 Rh1 P2 C25 -117.2(2) . .
I2 Rh1 P2 C25 162.33(10) . .
I1 Rh1 P2 C25 -31.86(10) . .
P2 Rh1 C1 C6 119.3(2) . .
P1 Rh1 C1 C6 -60.5(2) . .
I2 Rh1 C1 C6 32.1(2) . .
I1 Rh1 C1 C6 -145.8(2) . .
P2 Rh1 C1 C2 -61.7(2) . .
P1 Rh1 C1 C2 118.5(2) . .
I2 Rh1 C1 C2 -148.9(2) . .
I1 Rh1 C1 C2 33.2(2) . .
C6 C1 C2 C3 1.6(4) . .
Rh1 C1 C2 C3 -177.4(2) . .
C1 C2 C3 C4 -1.9(5) . .
C2 C3 C4 C5 0.4(5) . .
C3 C4 C5 C6 1.4(5) . .
C4 C5 C6 C1 -1.7(5) . .
C2 C1 C6 C5 0.2(4) . .
Rh1 C1 C6 C5 179.2(2) . .
C19 P1 C7 C12 2.1(3) . .
C13 P1 C7 C12 108.9(2) . .
Rh1 P1 C7 C12 -118.7(2) . .
C19 P1 C7 C8 177.0(2) . .
C13 P1 C7 C8 -76.2(2) . .
Rh1 P1 C7 C8 56.2(2) . .
C12 C7 C8 C9 -1.1(4) . .
P1 C7 C8 C9 -176.1(2) . .
C7 C8 C9 C10 0.6(5) . .
C8 C9 C10 C11 0.0(5) . .
C9 C10 C11 C12 -0.2(5) . .
C10 C11 C12 C7 -0.2(5) . .
C8 C7 C12 C11 0.9(4) . .
P1 C7 C12 C11 175.8(2) . .
C19 P1 C13 C14 134.4(3) . .
C7 P1 C13 C14 24.9(3) . .
Rh1 P1 C13 C14 -103.9(3) . .
C19 P1 C13 C18 -46.8(3) . .
C7 P1 C13 C18 -156.3(2) . .
Rh1 P1 C13 C18 74.9(2) . .
C18 C13 C14 C15 -0.1(5) . .
P1 C13 C14 C15 178.7(3) . .
C13 C14 C15 C16 0.1(6) . .
C14 C15 C16 C17 -0.7(6) . .
C15 C16 C17 C18 1.3(5) . .
C16 C17 C18 C13 -1.4(5) . .
C14 C13 C18 C17 0.8(4) . .
P1 C13 C18 C17 -178.1(2) . .
C7 P1 C19 C24 -111.0(2) . .
C13 P1 C19 C24 140.7(2) . .
Rh1 P1 C19 C24 12.3(2) . .
C7 P1 C19 C20 67.8(3) . .
C13 P1 C19 C20 -40.6(3) . .
Rh1 P1 C19 C20 -169.0(2) . .
C24 C19 C20 C21 1.1(5) . .
P1 C19 C20 C21 -177.6(3) . .
C19 C20 C21 C22 -0.3(5) . .
C20 C21 C22 C23 -0.5(5) . .
C21 C22 C23 C24 0.6(5) . .
C20 C19 C24 C23 -1.1(4) . .
P1 C19 C24 C23 177.7(2) . .
C22 C23 C24 C19 0.2(4) . .
C37 P2 C25 C26 122.2(2) . .
C31 P2 C25 C26 14.3(3) . .
Rh1 P2 C25 C26 -115.0(2) . .
C37 P2 C25 C30 -58.9(2) . .
C31 P2 C25 C30 -166.8(2) . .
Rh1 P2 C25 C30 63.9(2) . .
C30 C25 C26 C27 -0.9(4) . .
P2 C25 C26 C27 178.0(2) . .
C25 C26 C27 C28 -0.6(5) . .
C26 C27 C28 C29 1.2(5) . .
C27 C28 C29 C30 -0.3(5) . .
C28 C29 C30 C25 -1.3(4) . .
C26 C25 C30 C29 1.8(4) . .
P2 C25 C30 C29 -177.1(2) . .
C37 P2 C31 C36 -0.2(3) . .
C25 P2 C31 C36 107.2(2) . .
Rh1 P2 C31 C36 -119.4(2) . .
C37 P2 C31 C32 177.0(2) . .
C25 P2 C31 C32 -75.7(2) . .
Rh1 P2 C31 C32 57.7(2) . .
C36 C31 C32 C33 -0.4(4) . .
P2 C31 C32 C33 -177.6(2) . .
C31 C32 C33 C34 0.1(5) . .
C32 C33 C34 C35 0.2(5) . .
C33 C34 C35 C36 -0.1(6) . .
C34 C35 C36 C31 -0.2(5) . .
C32 C31 C36 C35 0.5(5) . .
P2 C31 C36 C35 177.6(3) . .
C31 P2 C37 C38 79.0(3) . .
C25 P2 C37 C38 -28.6(3) . .
Rh1 P2 C37 C38 -158.8(2) . .
C31 P2 C37 C42 -95.4(2) . .
C25 P2 C37 C42 157.1(2) . .
Rh1 P2 C37 C42 26.9(2) . .
C42 C37 C38 C39 2.1(5) . .
P2 C37 C38 C39 -172.3(3) . .
C37 C38 C39 C40 -0.1(5) . .
C38 C39 C40 C41 -1.5(5) . .
C39 C40 C41 C42 1.0(5) . .
C40 C41 C42 C37 1.1(4) . .
C38 C37 C42 C41 -2.6(4) . .
P2 C37 C42 C41 171.8(2) . .
C43 Rh2 P3 C59 165.06(10) . .
P3 Rh2 P3 C59 -15.03(10) 2 .
I3 Rh2 P3 C59 -91.92(10) 2 .
I3 Rh2 P3 C59 62.06(10) . .
C43 Rh2 P3 C47 -74.14(10) . .
P3 Rh2 P3 C47 105.77(10) 2 .
I3 Rh2 P3 C47 28.87(10) 2 .
I3 Rh2 P3 C47 -177.14(10) . .
C43 Rh2 P3 C53 47.00(10) . .
P3 Rh2 P3 C53 -133.09(10) 2 .
I3 Rh2 P3 C53 150.01(10) 2 .
I3 Rh2 P3 C53 -56.00(10) . .
P3 Rh2 C43 C44 -68.45(14) 2 .
P3 Rh2 C43 C44 111.55(14) . .
I3 Rh2 C43 C44 21.24(14) 2 .
I3 Rh2 C43 C44 -158.76(14) . .
P3 Rh2 C43 C44 111.56(14) 2 2
P3 Rh2 C43 C44 -68.45(14) . 2
I3 Rh2 C43 C44 -158.76(14) 2 2
I3 Rh2 C43 C44 21.25(14) . 2
C44 C43 C44 C45 0.4(2) 2 .
Rh2 C43 C44 C45 -179.6(2) . .
C43 C44 C45 C46 -0.9(4) . .
C44 C45 C46 C45 0.4(2) . 2
C59 P3 C47 C52 -5.6(3) . .
C53 P3 C47 C52 100.9(3) . .
Rh2 P3 C47 C52 -130.8(2) . .
C59 P3 C47 C48 173.4(2) . .
C53 P3 C47 C48 -80.0(2) . .
Rh2 P3 C47 C48 48.2(2) . .
C52 C47 C48 C49 -1.6(4) . .
P3 C47 C48 C49 179.4(2) . .
C47 C48 C49 C50 1.3(4) . .
C48 C49 C50 C51 0.2(5) . .
C49 C50 C51 C52 -1.6(5) . .
C50 C51 C52 C47 1.4(5) . .
C48 C47 C52 C51 0.2(5) . .
P3 C47 C52 C51 179.3(3) . .
C59 P3 C53 C58 140.8(2) . .
C47 P3 C53 C58 32.3(3) . .
Rh2 P3 C53 C58 -95.4(2) . .
C59 P3 C53 C54 -41.0(3) . .
C47 P3 C53 C54 -149.5(2) . .
Rh2 P3 C53 C54 82.8(2) . .
C58 C53 C54 C55 -0.1(4) . .
P3 C53 C54 C55 -178.3(2) . .
C53 C54 C55 C56 -0.5(5) . .
C54 C55 C56 C57 0.5(5) . .
C55 C56 C57 C58 0.0(5) . .
C56 C57 C58 C53 -0.6(5) . .
C54 C53 C58 C57 0.6(5) . .
P3 C53 C58 C57 178.8(2) . .
C47 P3 C59 C64 -109.7(2) . .
C53 P3 C59 C64 143.3(2) . .
Rh2 P3 C59 C64 17.2(3) . .
C47 P3 C59 C60 70.7(3) . .
C53 P3 C59 C60 -36.3(3) . .
Rh2 P3 C59 C60 -162.4(2) . .
C64 C59 C60 C61 -0.5(4) . .
P3 C59 C60 C61 179.1(2) . .
C59 C60 C61 C62 0.4(5) . .
C60 C61 C62 C63 -0.7(5) . .
C61 C62 C63 C64 1.1(5) . .
C60 C59 C64 C63 0.9(4) . .
P3 C59 C64 C63 -178.7(2) . .
C62 C63 C64 C59 -1.2(5) . .
